data_7011203
loop_
_publ_author_name
'Barbara Wenzel'
'Peter L\"onnecke'
'Matthias Stender'
'Evamarie Hey-Hawkins'

_publ_section_title
;
 Early/late heterobimetallics: unusual tetranuclear Zr/Ni and
 octanuclear Zr/Pd complexes with bridging bifunctional sulfidoacetato
 ligands
;
_journal_issue 4
_journal_name_full 'J. Chem. Soc., Dalton Trans.'
_journal_page_first 478
_journal_page_last 480
_journal_paper_doi 10.1039/b109041k
_journal_year 2002
_chemical_formula_sum 'C152 H260 O16 P4 Pd4 S8 Zr4'
_chemical_formula_weight 3514.44
_chemical_name_systematic ?
_space_group_IT_number 2
_symmetry_cell_setting triclinic
_symmetry_space_group_name_Hall '-P 1'
_symmetry_space_group_name_H-M 'P -1'
_atom_sites_solution_hydrogens geom
_atom_sites_solution_primary direct
_atom_sites_solution_secondary difmap
_audit_creation_method SHELXL-97
_cell_angle_alpha 108.654(2)
_cell_angle_beta 104.881(2)
_cell_angle_gamma 92.592(2)
_cell_formula_units_Z 1
_cell_length_a 13.3846(15)
_cell_length_b 18.954(2)
_cell_length_c 21.790(2)
_cell_measurement_reflns_used 1200
_cell_measurement_temperature 223(2)
_cell_measurement_theta_max 26.37
_cell_measurement_theta_min 1.63
_cell_volume 5012.7(9)
_computing_cell_refinement 'SAINT (AXS-Bruker)'
_computing_data_collection 'SMART (AXS-Bruker)'
_computing_data_reduction 'SAINT (AXS-Bruker)'
_computing_molecular_graphics 'XP (AXS-Bruker)'
_computing_structure_refinement 'SHELXL-97 (Sheldrick, 1997)'
_computing_structure_solution 'SHELXS-97 (Sheldrick, 1990)'
_diffrn_ambient_temperature 223(2)
_diffrn_measured_fraction_theta_full 0.983
_diffrn_measured_fraction_theta_max 0.983
_diffrn_measurement_device_type 'CCD_Diffractometer (AXS Bruker)'
_diffrn_measurement_method Omega-Scans
_diffrn_radiation_monochromator graphite
_diffrn_radiation_source 'fine-focus sealed tube'
_diffrn_radiation_type MoK\a
_diffrn_radiation_wavelength 0.71073
_diffrn_reflns_av_R_equivalents 0.0525
_diffrn_reflns_av_sigmaI/netI 0.0930
_diffrn_reflns_limit_h_max 15
_diffrn_reflns_limit_h_min -16
_diffrn_reflns_limit_k_max 23
_diffrn_reflns_limit_k_min -20
_diffrn_reflns_limit_l_max 27
_diffrn_reflns_limit_l_min -26
_diffrn_reflns_number 30114
_diffrn_reflns_theta_full 26.37
_diffrn_reflns_theta_max 26.37
_diffrn_reflns_theta_min 1.63
_exptl_absorpt_coefficient_mu 0.711
_exptl_absorpt_correction_T_max 0.9453
_exptl_absorpt_correction_T_min 0.8709
_exptl_absorpt_correction_type SADABS
_exptl_crystal_colour yellow
_exptl_crystal_density_diffrn 1.164
_exptl_crystal_density_method 'not measured'
_exptl_crystal_description Prism
_exptl_crystal_F_000 1832
_exptl_crystal_size_max 0.20
_exptl_crystal_size_mid 0.10
_exptl_crystal_size_min 0.08
_refine_diff_density_max 1.703
_refine_diff_density_min -1.555
_refine_diff_density_rms 0.194
_refine_ls_extinction_method none
_refine_ls_goodness_of_fit_ref 1.031
_refine_ls_hydrogen_treatment mixed
_refine_ls_matrix_type full
_refine_ls_number_parameters 872
_refine_ls_number_reflns 20168
_refine_ls_number_restraints 19
_refine_ls_restrained_S_all 1.031
_refine_ls_R_factor_all 0.1456
_refine_ls_R_factor_gt 0.0829
_refine_ls_shift/su_max 0.436
_refine_ls_shift/su_mean 0.016
_refine_ls_structure_factor_coef Fsqd
_refine_ls_weighting_details 'calc w=1/[\s^2^(Fo^2^)+(0.1847P)^2^+0.0000P] where P=(Fo^2^+2Fc^2^)/3'
_refine_ls_weighting_scheme calc
_refine_ls_wR_factor_gt 0.2458
_refine_ls_wR_factor_ref 0.2931
_reflns_number_gt 11270
_reflns_number_total 20168
_reflns_threshold_expression >2sigma(I)
_cod_data_source_file b109041k.txt
_cod_data_source_block c782
_cod_depositor_comments
;
The following automatic conversions were performed:
'_symmetry_cell_setting' value 'Triclinic' changed to 'triclinic'
according to '/home/saulius/struct/CIF-dictionaries/cif_core.dic'
dictionary named 'cif_core.dic' version 2.4.1 from 2010-06-29.

Automatic conversion script
Id: cif_fix_enum 1527 2010-12-29 10:47:43Z saulius 
;
_cod_original_cell_volume 5012.9(10)
_cod_original_sg_symbol_H-M P-1
_cod_database_code 7011203

loop_
_symmetry_equiv_pos_as_xyz
'x, y, z'
'-x, -y, -z'

loop_
_atom_site_label
_atom_site_type_symbol
_atom_site_fract_x
_atom_site_fract_y
_atom_site_fract_z
_atom_site_U_iso_or_equiv
_atom_site_adp_type
_atom_site_occupancy
_atom_site_symmetry_multiplicity
_atom_site_calc_flag
_atom_site_refinement_flags
_atom_site_disorder_assembly
_atom_site_disorder_group
C1 C 0.2296(7) 0.6884(6) 0.3520(5) 0.055(3) Uani 1 1 d . . .
C2 C 0.2348(8) 0.7053(5) 0.2933(5) 0.055(3) Uani 1 1 d . . .
C3 C 0.2544(8) 0.6405(6) 0.2453(5) 0.058(3) Uani 1 1 d . . .
C4 C 0.2579(9) 0.5825(6) 0.2736(5) 0.060(3) Uani 1 1 d . . .
C5 C 0.2468(8) 0.6126(6) 0.3390(5) 0.057(3) Uani 1 1 d . . .
C6 C 0.5526(7) 0.6174(5) 0.4091(5) 0.048(2) Uani 1 1 d . . .
C7 C 0.6105(8) 0.6832(5) 0.4089(5) 0.050(2) Uani 1 1 d . . .
C8 C 0.6059(8) 0.6714(6) 0.3411(6) 0.058(3) Uani 1 1 d . . .
C9 C 0.5446(9) 0.6021(6) 0.2988(5) 0.063(3) Uani 1 1 d . . .
C10 C 0.5137(8) 0.5682(5) 0.3420(6) 0.058(3) Uani 1 1 d . . .
C11 C 0.1991(7) 0.5795(5) 0.6646(5) 0.048(2) Uani 1 1 d . . .
C12 C 0.2114(8) 0.5998(5) 0.6090(5) 0.050(2) Uani 1 1 d . . .
C13 C 0.3099(8) 0.6455(5) 0.6305(5) 0.049(2) Uani 1 1 d . . .
C14 C 0.3536(7) 0.6559(5) 0.6994(5) 0.050(2) Uani 1 1 d . . .
C15 C 0.2857(7) 0.6161(5) 0.7204(5) 0.048(2) Uani 1 1 d . . .
C16 C 0.0788(7) 0.7794(6) 0.7683(5) 0.054(2) Uani 1 1 d . . .
C17 C 0.0628(7) 0.8109(5) 0.7171(5) 0.048(2) Uani 1 1 d . . .
C18 C 0.0098(7) 0.7541(6) 0.6552(5) 0.054(2) Uani 1 1 d . . .
C19 C -0.0042(7) 0.6878(6) 0.6702(6) 0.060(3) Uani 1 1 d . . .
C20 C 0.0398(8) 0.7018(6) 0.7395(6) 0.057(3) Uani 1 1 d . . .
C21 C 0.1993(9) 0.7386(7) 0.4111(6) 0.077(4) Uani 1 1 d . . .
H21A H 0.2233 0.7911 0.4188 0.092 Uiso 1 1 calc R . .
H21B H 0.2336 0.7274 0.4517 0.092 Uiso 1 1 calc R . .
C22 C 0.2171(10) 0.7807(7) 0.2835(8) 0.087(4) Uani 1 1 d . . .
H22A H 0.2480 0.7856 0.2492 0.131 Uiso 1 1 calc R . .
H22B H 0.2493 0.8214 0.3258 0.131 Uiso 1 1 calc R . .
H22C H 0.1427 0.7828 0.2694 0.131 Uiso 1 1 calc R . .
C23 C 0.2559(11) 0.6311(9) 0.1739(6) 0.094(4) Uani 1 1 d . . .
H23A H 0.1863 0.6118 0.1432 0.142 Uiso 1 1 calc R . .
H23B H 0.3037 0.5962 0.1608 0.142 Uiso 1 1 calc R . .
H23C H 0.2785 0.6795 0.1718 0.142 Uiso 1 1 calc R . .
C24 C 0.2456(12) 0.4997(7) 0.2325(7) 0.100(5) Uani 1 1 d . . .
H24A H 0.2573 0.4708 0.2627 0.150 Uiso 1 1 calc R . .
H24B H 0.2961 0.4913 0.2069 0.150 Uiso 1 1 calc R . .
H24C H 0.1756 0.4838 0.2017 0.150 Uiso 1 1 calc R . .
C25 C 0.2396(11) 0.5675(8) 0.3856(7) 0.094(5) Uani 1 1 d . . .
H25A H 0.2875 0.5933 0.4302 0.141 Uiso 1 1 calc R . .
H25B H 0.2579 0.5177 0.3670 0.141 Uiso 1 1 calc R . .
H25C H 0.1689 0.5631 0.3890 0.141 Uiso 1 1 calc R . .
C26 C 0.5498(9) 0.6020(7) 0.4716(6) 0.067(3) Uani 1 1 d . . .
H26A H 0.4839 0.5706 0.4628 0.080 Uiso 1 1 calc R . .
H26B H 0.5523 0.6496 0.5076 0.080 Uiso 1 1 calc R . .
C27 C 0.6730(8) 0.7465(6) 0.4683(6) 0.065(3) Uani 1 1 d . . .
H27A H 0.7419 0.7337 0.4843 0.098 Uiso 1 1 calc R . .
H27B H 0.6389 0.7565 0.5039 0.098 Uiso 1 1 calc R . .
H27C H 0.6792 0.7908 0.4558 0.098 Uiso 1 1 calc R . .
C28 C 0.6654(10) 0.7239(8) 0.3182(7) 0.088(4) Uani 1 1 d . . .
H28A H 0.6537 0.7752 0.3387 0.132 Uiso 1 1 calc R . .
H28B H 0.6410 0.7094 0.2694 0.132 Uiso 1 1 calc R . .
H28C H 0.7394 0.7205 0.3320 0.132 Uiso 1 1 calc R . .
C29 C 0.5293(12) 0.5691(9) 0.2232(6) 0.095(5) Uani 1 1 d . . .
H29A H 0.5123 0.6075 0.2031 0.143 Uiso 1 1 calc R . .
H29B H 0.4728 0.5275 0.2032 0.143 Uiso 1 1 calc R . .
H29C H 0.5931 0.5513 0.2150 0.143 Uiso 1 1 calc R . .
C30 C 0.4759(11) 0.4860(6) 0.3220(8) 0.097(5) Uani 1 1 d . . .
H30A H 0.5341 0.4604 0.3358 0.146 Uiso 1 1 calc R . .
H30B H 0.4462 0.4649 0.2733 0.146 Uiso 1 1 calc R . .
H30C H 0.4232 0.4797 0.3438 0.146 Uiso 1 1 calc R . .
C31 C 0.1246(8) 0.5132(5) 0.6588(6) 0.064(3) Uani 1 1 d . . .
H31A H 0.0574 0.5100 0.6260 0.077 Uiso 1 1 calc R . .
H31B H 0.1124 0.5199 0.7027 0.077 Uiso 1 1 calc R . .
C32 C 0.1386(9) 0.5712(7) 0.5385(5) 0.069(3) Uani 1 1 d . . .
H32A H 0.1285 0.6124 0.5213 0.103 Uiso 1 1 calc R . .
H32B H 0.0719 0.5495 0.5391 0.103 Uiso 1 1 calc R . .
H32C H 0.1683 0.5330 0.5096 0.103 Uiso 1 1 calc R . .
C33 C 0.3605(9) 0.6717(6) 0.5868(6) 0.070(3) Uani 1 1 d . . .
H33A H 0.4089 0.7172 0.6142 0.105 Uiso 1 1 calc R . .
H33B H 0.3076 0.6821 0.5523 0.105 Uiso 1 1 calc R . .
H33C H 0.3980 0.6330 0.5655 0.105 Uiso 1 1 calc R . .
C34 C 0.4614(8) 0.6968(6) 0.7394(6) 0.070(3) Uani 1 1 d . . .
H34A H 0.4716 0.7045 0.7869 0.105 Uiso 1 1 calc R . .
H34B H 0.4693 0.7451 0.7334 0.105 Uiso 1 1 calc R . .
H34C H 0.5129 0.6672 0.7236 0.105 Uiso 1 1 calc R . .
C35 C 0.3092(10) 0.6089(7) 0.7901(6) 0.071(3) Uani 1 1 d . . .
H35A H 0.2448 0.5924 0.7973 0.107 Uiso 1 1 calc R . .
H35B H 0.3406 0.6573 0.8244 0.107 Uiso 1 1 calc R . .
H35C H 0.3570 0.5724 0.7931 0.107 Uiso 1 1 calc R . .
C36 C 0.1234(9) 0.8219(9) 0.8432(6) 0.086(4) Uani 1 1 d . . .
H36A H 0.1742 0.8646 0.8500 0.103 Uiso 1 1 calc R . .
H36B H 0.1602 0.7888 0.8649 0.103 Uiso 1 1 calc R . .
C37 C 0.0906(8) 0.8929(6) 0.7272(7) 0.071(3) Uani 1 1 d . . .
H37A H 0.0499 0.9231 0.7540 0.106 Uiso 1 1 calc R . .
H37B H 0.0753 0.8996 0.6836 0.106 Uiso 1 1 calc R . .
H37C H 0.1644 0.9086 0.7506 0.106 Uiso 1 1 calc R . .
C38 C -0.0279(10) 0.7648(9) 0.5876(6) 0.090(4) Uani 1 1 d . . .
H38A H -0.0448 0.7162 0.5517 0.136 Uiso 1 1 calc R . .
H38B H 0.0265 0.7953 0.5815 0.136 Uiso 1 1 calc R . .
H38C H -0.0897 0.7898 0.5860 0.136 Uiso 1 1 calc R . .
C39 C -0.0728(8) 0.6156(7) 0.6193(8) 0.110(6) Uani 1 1 d . . .
H39A H -0.0644 0.5756 0.6383 0.165 Uiso 1 1 calc R . .
H39B H -0.0522 0.6015 0.5779 0.165 Uiso 1 1 calc R . .
H39C H -0.1453 0.6239 0.6096 0.165 Uiso 1 1 calc R . .
C40 C 0.0304(12) 0.6535(7) 0.7802(8) 0.093(5) Uani 1 1 d . . .
H40A H -0.0120 0.6059 0.7510 0.140 Uiso 1 1 calc R . .
H40B H -0.0022 0.6786 0.8147 0.140 Uiso 1 1 calc R . .
H40C H 0.0993 0.6444 0.8015 0.140 Uiso 1 1 calc R . .
C41 C 0.0814(11) 0.7279(12) 0.3992(8) 0.139(8) Uani 1 1 d . . .
H41A H 0.0466 0.7165 0.3515 0.208 Uiso 1 1 calc R . .
H41B H 0.0608 0.7737 0.4254 0.208 Uiso 1 1 calc R . .
H41C H 0.0619 0.6868 0.4131 0.208 Uiso 1 1 calc R . .
C42 C 0.6409(10) 0.5622(8) 0.4953(7) 0.086(4) Uani 1 1 d . . .
H42A H 0.6296 0.5104 0.4651 0.128 Uiso 1 1 calc R . .
H42B H 0.6458 0.5633 0.5408 0.128 Uiso 1 1 calc R . .
H42C H 0.7053 0.5876 0.4951 0.128 Uiso 1 1 calc R . .
C43 C 0.1730(11) 0.4409(6) 0.6358(8) 0.091(5) Uani 1 1 d . . .
H43A H 0.1716 0.4291 0.5888 0.137 Uiso 1 1 calc R . .
H43B H 0.1334 0.3998 0.6405 0.137 Uiso 1 1 calc R . .
H43C H 0.2447 0.4481 0.6635 0.137 Uiso 1 1 calc R . .
C44 C 0.0360(12) 0.8519(11) 0.8778(7) 0.122(7) Uani 1 1 d . . .
H44A H -0.0096 0.8762 0.8510 0.182 Uiso 1 1 calc R . .
H44B H 0.0684 0.8878 0.9228 0.182 Uiso 1 1 calc R . .
H44C H -0.0045 0.8100 0.8809 0.182 Uiso 1 1 calc R . .
C45 C 0.4400(7) 0.7890(5) 0.4663(5) 0.043(2) Uani 1 1 d . . .
C46 C 0.4498(7) 0.8519(5) 0.5322(4) 0.046(2) Uani 1 1 d . D .
H46A H 0.3808 0.8557 0.5397 0.055 Uiso 1 1 calc R . .
H46B H 0.4747 0.8996 0.5288 0.055 Uiso 1 1 calc R . .
C47 C 0.4622(8) 0.7845(5) 0.2530(4) 0.046(2) Uani 1 1 d . . .
C48 C 0.4744(8) 0.8667(5) 0.2934(4) 0.044(2) Uani 1 1 d . . .
H48A H 0.5483 0.8879 0.3093 0.053 Uiso 1 1 calc R . .
H48B H 0.4493 0.8732 0.3331 0.053 Uiso 1 1 calc R . .
C49 C 0.3685(7) 0.8209(5) 0.8374(5) 0.043(2) Uani 1 1 d . . .
C50 C 0.4442(7) 0.8875(5) 0.8450(5) 0.048(2) Uani 1 1 d . . .
H50A H 0.4747 0.8743 0.8072 0.058 Uiso 1 1 calc R . .
H50B H 0.5010 0.8989 0.8869 0.058 Uiso 1 1 calc R . .
C51 C 0.2480(7) 0.8349(5) 0.6221(5) 0.044(2) Uani 1 1 d . . .
C52 C 0.3418(6) 0.8757(5) 0.6806(4) 0.0391(19) Uani 1 1 d . . .
H52A H 0.3966 0.8431 0.6796 0.047 Uiso 1 1 calc R . .
H52B H 0.3226 0.8819 0.7223 0.047 Uiso 1 1 calc R . .
C53A C 0.7657(8) 0.9474(6) 0.6045(5) 0.056(3) Uani 1 1 d . . .
H53A H 0.8380 0.9390 0.6069 0.068 Uiso 1 1 calc R . .
H53B H 0.7202 0.9044 0.5680 0.068 Uiso 1 1 calc R . .
C53B C 0.7473(12) 1.0178(7) 0.5869(6) 0.085(4) Uani 1 1 d . . .
H53C H 0.6798 1.0309 0.5934 0.101 Uiso 1 1 calc R . .
H53D H 0.8009 1.0586 0.6200 0.101 Uiso 1 1 calc R . .
C53C C 0.7472(12) 1.0168(8) 0.5178(7) 0.095(4) Uani 1 1 d . . .
H53E H 0.8119 1.0004 0.5087 0.113 Uiso 1 1 calc R . .
H53F H 0.7448 1.0679 0.5163 0.113 Uiso 1 1 calc R . .
C53D C 0.6514(19) 0.9629(10) 0.4620(8) 0.155(9) Uani 1 1 d . . .
H53G H 0.6653 0.9113 0.4526 0.232 Uiso 1 1 calc R . .
H53H H 0.6399 0.9753 0.4210 0.232 Uiso 1 1 calc R . .
H53I H 0.5897 0.9687 0.4777 0.232 Uiso 1 1 calc R . .
C54A C 0.7829(8) 0.8633(6) 0.6927(5) 0.054(2) Uani 1 1 d . . .
H54A H 0.7583 0.8234 0.6483 0.065 Uiso 1 1 calc R . .
H54B H 0.8593 0.8693 0.7063 0.065 Uiso 1 1 calc R . .
C54B C 0.7447(9) 0.8366(6) 0.7439(6) 0.062(3) Uani 1 1 d . . .
H54C H 0.7799 0.8711 0.7897 0.075 Uiso 1 1 calc R . .
H54D H 0.6696 0.8387 0.7357 0.075 Uiso 1 1 calc R . .
C54C C 0.7656(11) 0.7564(7) 0.7393(8) 0.083(4) Uani 1 1 d . . .
H54E H 0.8405 0.7544 0.7457 0.100 Uiso 1 1 calc R . .
H54F H 0.7479 0.7456 0.7765 0.100 Uiso 1 1 calc R . .
C54D C 0.7088(16) 0.6978(10) 0.6763(10) 0.131(6) Uani 1 1 d . . .
H54G H 0.6386 0.7090 0.6613 0.197 Uiso 1 1 calc R . .
H54H H 0.7054 0.6498 0.6835 0.197 Uiso 1 1 calc R . .
H54I H 0.7444 0.6952 0.6423 0.197 Uiso 1 1 calc R . .
C55A C 0.8426(8) 1.0263(6) 0.7463(5) 0.057(3) Uani 1 1 d . . .
H55A H 0.9094 1.0187 0.7364 0.068 Uiso 1 1 calc R . .
H55B H 0.8250 1.0743 0.7415 0.068 Uiso 1 1 calc R . .
C55B C 0.8564(9) 1.0323(7) 0.8190(5) 0.067(3) Uani 1 1 d . . .
H55C H 0.8824 0.9870 0.8257 0.080 Uiso 1 1 calc R . .
H55D H 0.7885 1.0348 0.8282 0.080 Uiso 1 1 calc R . .
C55C C 0.9322(14) 1.1013(11) 0.8688(7) 0.124(7) Uani 1 1 d . . .
H55E H 0.8987 1.1456 0.8665 0.149 Uiso 1 1 calc R . .
H55F H 0.9403 1.0996 0.9142 0.149 Uiso 1 1 calc R . .
C55D C 1.029(2) 1.113(2) 0.8627(12) 0.35(3) Uani 1 1 d . . .
H55G H 1.0777 1.1380 0.9072 0.525 Uiso 1 1 calc R . .
H55H H 1.0287 1.1441 0.8350 0.525 Uiso 1 1 calc R . .
H55I H 1.0505 1.0650 0.8417 0.525 Uiso 1 1 calc R . .
C56A C 0.6656(9) 1.1797(6) 0.9242(5) 0.059(3) Uani 1 1 d D B .
H56A H 0.7183 1.1551 0.9043 0.071 Uiso 1 1 calc R . .
H56B H 0.6355 1.2110 0.8981 0.071 Uiso 1 1 calc R . .
C56B C 0.7207(11) 1.2311(7) 0.9961(6) 0.084(4) Uani 1 1 d D . .
H56C H 0.6684 1.2482 1.0198 0.101 Uiso 1 1 calc R A 1
H56D H 0.7647 1.2026 1.0200 0.101 Uiso 1 1 calc R A 1
C56C C 0.788(2) 1.2987(11) 0.9981(9) 0.158(10) Uani 0.61(4) 1 d PD B 1
H56E H 0.8354 1.3229 1.0436 0.189 Uiso 0.61(4) 1 calc PR B 1
H56F H 0.8294 1.2826 0.9665 0.189 Uiso 0.61(4) 1 calc PR B 1
C56D C 0.721(3) 1.352(2) 0.980(3) 0.31(4) Uani 0.61(4) 1 d PD B 1
H56G H 0.7643 1.3953 0.9805 0.468 Uiso 0.61(4) 1 calc PR B 1
H56H H 0.6810 1.3690 1.0117 0.468 Uiso 0.61(4) 1 calc PR B 1
H56I H 0.6738 1.3282 0.9346 0.468 Uiso 0.61(4) 1 calc PR B 1
C56E C 0.788(2) 1.2987(11) 0.9981(9) 0.158(10) Uani 0.39(4) 1 d PD B 2
H56J H 0.7402 1.3261 0.9749 0.189 Uiso 0.39(4) 1 calc PR B 2
H56K H 0.8128 1.3311 1.0457 0.189 Uiso 0.39(4) 1 calc PR B 2
C56F C 0.879(5) 1.295(3) 0.972(5) 0.31(4) Uani 0.39(4) 1 d PD B 2
H56L H 0.9065 1.3448 0.9762 0.468 Uiso 0.39(4) 1 calc PR B 2
H56M H 0.8574 1.2633 0.9242 0.468 Uiso 0.39(4) 1 calc PR B 2
H56N H 0.9316 1.2732 0.9968 0.468 Uiso 0.39(4) 1 calc PR B 2
C57A C 0.4706(8) 1.1544(6) 0.9555(5) 0.056(2) Uani 1 1 d D . .
H57A H 0.4183 1.1161 0.9549 0.067 Uiso 1 1 calc R C 1
H57B H 0.5086 1.1820 1.0029 0.067 Uiso 1 1 calc R C 1
C57B C 0.4136(12) 1.2089(9) 0.9262(7) 0.095(5) Uani 0.45(2) 1 d PD D 1
H57C H 0.3857 1.2428 0.9602 0.115 Uiso 0.45(2) 1 calc PR D 1
H57D H 0.4633 1.2395 0.9156 0.115 Uiso 0.45(2) 1 calc PR D 1
C57C C 0.326(2) 1.1700(17) 0.8639(14) 0.094(11) Uiso 0.45(2) 1 d PD D 1
H57E H 0.2736 1.1410 0.8735 0.113 Uiso 0.45(2) 1 calc PR D 1
H57F H 0.3522 1.1360 0.8288 0.113 Uiso 0.45(2) 1 calc PR D 1
C57D C 0.283(4) 1.232(2) 0.843(2) 0.17(2) Uiso 0.45(2) 1 d PD D 1
H57G H 0.2436 1.2583 0.8728 0.256 Uiso 0.45(2) 1 calc PR D 1
H57H H 0.2372 1.2121 0.7968 0.256 Uiso 0.45(2) 1 calc PR D 1
H57I H 0.3396 1.2677 0.8447 0.256 Uiso 0.45(2) 1 calc PR D 1
C57E C 0.4136(12) 1.2089(9) 0.9262(7) 0.095(5) Uani 0.55(2) 1 d PD D 2
H57J H 0.4624 1.2542 0.9369 0.115 Uiso 0.55(2) 1 calc PR D 2
H57K H 0.3881 1.1857 0.8769 0.115 Uiso 0.55(2) 1 calc PR D 2
C57F C 0.324(3) 1.230(2) 0.953(2) 0.160(17) Uiso 0.55(2) 1 d PD D 2
H57L H 0.2764 1.2537 0.9259 0.192 Uiso 0.55(2) 1 calc PR D 2
H57M H 0.2850 1.1868 0.9558 0.192 Uiso 0.55(2) 1 calc PR D 2
C57G C 0.377(6) 1.286(5) 1.023(3) 0.46(7) Uiso 0.55(2) 1 d PD D 2
H57N H 0.3289 1.2916 1.0503 0.687 Uiso 0.55(2) 1 calc PR D 2
H57O H 0.3964 1.3339 1.0193 0.687 Uiso 0.55(2) 1 calc PR D 2
H57P H 0.4384 1.2676 1.0434 0.687 Uiso 0.55(2) 1 calc PR D 2
C58A C 0.6219(7) 1.0560(6) 0.9679(4) 0.050(2) Uani 1 1 d . . .
H58A H 0.6527 1.0918 1.0138 0.060 Uiso 1 1 calc R D .
H58B H 0.5677 1.0207 0.9696 0.060 Uiso 1 1 calc R . .
C58B C 0.7076(8) 1.0119(6) 0.9445(5) 0.053(2) Uani 1 1 d . D .
H58C H 0.6787 0.9798 0.8970 0.063 Uiso 1 1 calc R . .
H58D H 0.7650 1.0477 0.9472 0.063 Uiso 1 1 calc R . .
C58C C 0.7509(10) 0.9632(7) 0.9854(6) 0.074(3) Uani 1 1 d . . .
H58E H 0.7756 0.9945 1.0334 0.089 Uiso 1 1 calc R D .
H58F H 0.6946 0.9249 0.9802 0.089 Uiso 1 1 calc R . .
C58D C 0.8384(14) 0.9251(10) 0.9650(8) 0.121(6) Uani 1 1 d . D .
H58G H 0.8352 0.9229 0.9195 0.181 Uiso 1 1 calc R . .
H58H H 0.8323 0.8746 0.9665 0.181 Uiso 1 1 calc R . .
H58I H 0.9044 0.9533 0.9959 0.181 Uiso 1 1 calc R . .
O1 O 0.4216(5) 0.7209(3) 0.4590(3) 0.0454(14) Uani 1 1 d . . .
O2 O 0.4488(5) 0.8057(3) 0.4152(3) 0.0462(15) Uani 1 1 d . . .
O3 O 0.4439(5) 0.7383(3) 0.2824(3) 0.0479(15) Uani 1 1 d . . .
O4 O 0.4719(7) 0.7626(4) 0.1959(4) 0.072(2) Uani 1 1 d . . .
O5 O 0.3749(6) 0.7943(4) 0.8816(3) 0.0610(19) Uani 1 1 d . . .
O6 O 0.2962(5) 0.7934(3) 0.7784(3) 0.0453(14) Uani 1 1 d . . .
O7 O 0.2082(5) 0.7743(3) 0.6294(3) 0.0485(15) Uani 1 1 d . . .
O8 O 0.2152(5) 0.8541(4) 0.5732(3) 0.0608(19) Uani 1 1 d . . .
P1 P 0.74211(18) 0.95074(14) 0.68310(12) 0.0438(5) Uani 1 1 d . . .
P2 P 0.56201(19) 1.10666(13) 0.91371(12) 0.0444(6) Uani 1 1 d . B .
Pd1 Pd 0.57319(5) 0.95949(4) 0.68188(3) 0.03743(19) Uani 1 1 d . . .
Pd2 Pd 0.48487(5) 1.03391(4) 0.80430(3) 0.03801(19) Uani 1 1 d . . .
S1 S 0.53926(17) 0.83704(12) 0.60393(11) 0.0426(5) Uani 1 1 d . . .
S2 S 0.39957(17) 0.91679(12) 0.24118(11) 0.0395(5) Uani 1 1 d . . .
S3 S 0.37891(18) 0.97135(13) 0.84702(12) 0.0449(5) Uani 1 1 d . D .
S4 S 0.39847(16) 0.96730(12) 0.68628(11) 0.0386(5) Uani 1 1 d . D .
Zr1 Zr 0.41884(7) 0.68387(5) 0.34701(4) 0.0404(2) Uani 1 1 d . . .
Zr2 Zr 0.19197(6) 0.72095(5) 0.69460(4) 0.0388(2) Uani 1 1 d . . .

loop_
_atom_site_aniso_label
_atom_site_aniso_U_11
_atom_site_aniso_U_22
_atom_site_aniso_U_33
_atom_site_aniso_U_23
_atom_site_aniso_U_13
_atom_site_aniso_U_12
C1 0.044(5) 0.056(6) 0.054(6) 0.015(5) -0.001(5) -0.010(4)
C2 0.047(6) 0.047(6) 0.058(6) 0.020(5) -0.007(5) -0.003(4)
C3 0.059(6) 0.069(7) 0.039(5) 0.022(5) -0.003(5) -0.001(5)
C4 0.070(7) 0.045(6) 0.047(6) 0.014(5) -0.011(5) -0.002(5)
C5 0.057(6) 0.049(6) 0.061(7) 0.026(5) 0.004(5) -0.009(5)
C6 0.050(5) 0.049(5) 0.056(6) 0.035(5) 0.010(5) 0.021(4)
C7 0.056(6) 0.052(6) 0.052(6) 0.026(5) 0.017(5) 0.017(5)
C8 0.062(6) 0.068(7) 0.061(7) 0.033(6) 0.030(5) 0.024(5)
C9 0.070(7) 0.061(7) 0.052(6) 0.011(5) 0.013(5) 0.040(6)
C10 0.063(6) 0.039(5) 0.070(7) 0.024(5) 0.008(5) 0.012(5)
C11 0.050(5) 0.033(5) 0.062(6) 0.017(4) 0.016(5) 0.007(4)
C12 0.056(6) 0.037(5) 0.049(6) 0.005(4) 0.013(5) -0.002(4)
C13 0.057(6) 0.038(5) 0.050(6) 0.005(4) 0.027(5) -0.001(4)
C14 0.045(5) 0.032(5) 0.068(7) 0.015(5) 0.012(5) 0.008(4)
C15 0.052(6) 0.039(5) 0.055(6) 0.018(4) 0.013(5) 0.012(4)
C16 0.044(5) 0.066(7) 0.049(6) 0.015(5) 0.013(5) 0.008(5)
C17 0.043(5) 0.055(6) 0.051(6) 0.022(5) 0.014(4) 0.015(4)
C18 0.038(5) 0.071(7) 0.051(6) 0.021(5) 0.007(4) 0.009(5)
C19 0.032(5) 0.061(6) 0.070(7) 0.007(6) 0.009(5) -0.005(4)
C20 0.050(6) 0.062(6) 0.064(7) 0.027(5) 0.022(5) 0.003(5)
C21 0.055(7) 0.086(9) 0.070(8) 0.005(7) 0.017(6) -0.004(6)
C22 0.074(8) 0.070(8) 0.120(12) 0.052(8) 0.006(8) 0.027(6)
C23 0.083(9) 0.136(13) 0.048(7) 0.031(8) -0.007(6) -0.002(8)
C24 0.120(12) 0.049(7) 0.091(10) 0.002(7) -0.008(9) -0.006(7)
C25 0.082(9) 0.105(11) 0.098(10) 0.060(9) 0.005(8) -0.027(8)
C26 0.069(7) 0.084(8) 0.066(7) 0.050(7) 0.020(6) 0.018(6)
C27 0.048(6) 0.065(7) 0.072(7) 0.017(6) 0.004(5) 0.014(5)
C28 0.076(8) 0.130(12) 0.109(11) 0.093(10) 0.042(8) 0.030(8)
C29 0.116(12) 0.112(11) 0.050(7) 0.017(7) 0.020(7) 0.044(9)
C30 0.103(11) 0.049(7) 0.120(12) 0.022(7) 0.004(9) 0.019(7)
C31 0.058(6) 0.044(6) 0.091(9) 0.026(6) 0.021(6) -0.003(5)
C32 0.069(7) 0.070(7) 0.055(7) 0.008(6) 0.015(6) 0.005(6)
C33 0.078(8) 0.054(6) 0.082(8) 0.014(6) 0.042(7) -0.002(6)
C34 0.052(6) 0.049(6) 0.091(9) 0.006(6) 0.011(6) 0.010(5)
C35 0.079(8) 0.070(7) 0.073(8) 0.042(6) 0.010(6) 0.017(6)
C36 0.052(7) 0.139(12) 0.063(8) 0.023(8) 0.021(6) 0.030(7)
C37 0.049(6) 0.049(6) 0.108(10) 0.021(6) 0.019(6) 0.003(5)
C38 0.064(8) 0.142(13) 0.059(8) 0.038(8) 0.002(6) 0.032(8)
C39 0.032(6) 0.079(9) 0.161(15) -0.018(9) 0.008(7) -0.011(6)
C40 0.106(10) 0.081(9) 0.146(13) 0.067(9) 0.086(10) 0.037(8)
C41 0.064(9) 0.20(2) 0.090(12) -0.019(12) 0.016(8) 0.002(11)
C42 0.089(9) 0.099(10) 0.091(10) 0.064(8) 0.019(8) 0.034(8)
C43 0.093(9) 0.032(6) 0.146(13) 0.021(7) 0.046(9) -0.003(6)
C44 0.113(12) 0.183(17) 0.060(8) 0.007(10) 0.045(9) 0.068(12)
C45 0.038(5) 0.044(5) 0.042(5) 0.016(4) 0.004(4) 0.006(4)
C46 0.057(6) 0.041(5) 0.030(5) 0.007(4) 0.003(4) 0.008(4)
C47 0.059(6) 0.049(5) 0.033(5) 0.019(4) 0.009(4) 0.011(4)
C48 0.057(6) 0.036(5) 0.040(5) 0.019(4) 0.008(4) 0.006(4)
C49 0.039(5) 0.039(5) 0.043(5) 0.009(4) 0.008(4) 0.003(4)
C50 0.041(5) 0.051(5) 0.050(6) 0.023(5) 0.002(4) -0.004(4)
C51 0.043(5) 0.048(5) 0.038(5) 0.013(4) 0.007(4) 0.003(4)
C52 0.031(4) 0.040(5) 0.046(5) 0.022(4) 0.004(4) -0.005(3)
C53A 0.061(6) 0.059(6) 0.052(6) 0.020(5) 0.021(5) -0.001(5)
C53B 0.113(11) 0.072(8) 0.068(8) 0.024(7) 0.027(8) -0.006(7)
C53C 0.120(12) 0.089(10) 0.088(10) 0.047(9) 0.031(9) 0.017(9)
C53D 0.25(3) 0.093(12) 0.087(12) 0.053(10) -0.028(14) 0.002(14)
C54A 0.057(6) 0.056(6) 0.052(6) 0.024(5) 0.011(5) 0.019(5)
C54B 0.064(7) 0.059(6) 0.066(7) 0.034(6) 0.008(6) 0.007(5)
C54C 0.085(9) 0.067(8) 0.107(11) 0.054(8) 0.014(8) 0.017(7)
C54D 0.155(17) 0.092(12) 0.150(17) 0.038(12) 0.055(15) 0.017(12)
C55A 0.049(6) 0.052(6) 0.059(6) 0.019(5) 0.002(5) -0.007(4)
C55B 0.058(7) 0.077(8) 0.056(7) 0.023(6) 0.001(5) 0.004(6)
C55C 0.110(13) 0.169(17) 0.055(8) 0.018(10) -0.004(8) -0.039(12)
C55D 0.24(3) 0.57(7) 0.098(18) 0.00(3) 0.01(2) -0.25(4)
C56A 0.073(7) 0.054(6) 0.047(6) 0.022(5) 0.006(5) -0.002(5)
C56B 0.097(9) 0.069(8) 0.057(7) 0.009(6) -0.003(7) -0.043(7)
C56C 0.23(2) 0.088(12) 0.096(13) 0.006(10) -0.008(14) -0.095(15)
C56D 0.40(8) 0.16(4) 0.34(7) 0.14(5) 0.01(7) -0.13(4)
C56E 0.23(2) 0.088(12) 0.096(13) 0.006(10) -0.008(14) -0.095(15)
C56F 0.40(8) 0.16(4) 0.34(7) 0.14(5) 0.01(7) -0.13(4)
C57A 0.066(7) 0.053(6) 0.044(6) 0.017(5) 0.009(5) 0.009(5)
C57B 0.114(12) 0.115(12) 0.085(10) 0.046(9) 0.053(9) 0.059(10)
C57E 0.114(12) 0.115(12) 0.085(10) 0.046(9) 0.053(9) 0.059(10)
C58A 0.054(6) 0.061(6) 0.029(5) 0.015(4) 0.001(4) -0.003(5)
C58B 0.057(6) 0.063(6) 0.049(6) 0.032(5) 0.015(5) 0.015(5)
C58C 0.087(9) 0.078(8) 0.070(8) 0.047(7) 0.017(7) 0.022(7)
C58D 0.138(14) 0.162(16) 0.110(13) 0.082(12) 0.057(11) 0.096(13)
O1 0.053(4) 0.045(4) 0.038(3) 0.021(3) 0.006(3) 0.003(3)
O2 0.057(4) 0.040(3) 0.041(4) 0.017(3) 0.009(3) 0.006(3)
O3 0.066(4) 0.040(3) 0.033(3) 0.012(3) 0.007(3) 0.000(3)
O4 0.123(7) 0.057(4) 0.050(4) 0.027(4) 0.035(5) 0.026(4)
O5 0.077(5) 0.063(4) 0.045(4) 0.036(4) 0.001(3) -0.003(4)
O6 0.046(3) 0.042(3) 0.041(3) 0.015(3) 0.003(3) -0.002(3)
O7 0.048(4) 0.044(3) 0.046(4) 0.018(3) 0.001(3) -0.007(3)
O8 0.064(4) 0.065(4) 0.047(4) 0.032(4) -0.008(3) -0.010(3)
P1 0.0391(12) 0.0467(13) 0.0453(14) 0.0200(11) 0.0064(10) 0.0041(10)
P2 0.0489(14) 0.0420(13) 0.0369(12) 0.0145(10) 0.0035(10) -0.0018(10)
Pd1 0.0374(4) 0.0362(4) 0.0354(4) 0.0145(3) 0.0026(3) 0.0017(3)
Pd2 0.0420(4) 0.0358(4) 0.0338(4) 0.0150(3) 0.0037(3) 0.0009(3)
S1 0.0429(12) 0.0373(11) 0.0407(12) 0.0121(10) 0.0026(10) 0.0030(9)
S2 0.0438(12) 0.0348(11) 0.0370(11) 0.0143(9) 0.0051(9) -0.0008(9)
S3 0.0481(13) 0.0420(12) 0.0442(13) 0.0155(10) 0.0128(10) 0.0011(10)
S4 0.0393(11) 0.0368(11) 0.0371(11) 0.0151(9) 0.0044(9) 0.0013(9)
Zr1 0.0502(5) 0.0325(4) 0.0367(5) 0.0157(4) 0.0048(4) 0.0035(4)
Zr2 0.0363(4) 0.0373(4) 0.0388(5) 0.0140(4) 0.0037(4) -0.0002(3)

loop_
_atom_type_symbol
_atom_type_description
_atom_type_scat_dispersion_real
_atom_type_scat_dispersion_imag
_atom_type_scat_source
C C 0.0033 0.0016 'International Tables Vol C Tables 4.2.6.8 and 6.1.1.4'
H H 0.0000 0.0000 'International Tables Vol C Tables 4.2.6.8 and 6.1.1.4'
O O 0.0106 0.0060 'International Tables Vol C Tables 4.2.6.8 and 6.1.1.4'
P P 0.1023 0.0942 'International Tables Vol C Tables 4.2.6.8 and 6.1.1.4'
Pd Pd -0.9988 1.0072 'International Tables Vol C Tables 4.2.6.8 and 6.1.1.4'
S S 0.1246 0.1234 'International Tables Vol C Tables 4.2.6.8 and 6.1.1.4'
Zr Zr -2.9673 0.5597 'International Tables Vol C Tables 4.2.6.8 and 6.1.1.4'

loop_
_geom_angle_atom_site_label_1
_geom_angle_atom_site_label_2
_geom_angle_atom_site_label_3
_geom_angle
_geom_angle_site_symmetry_1
_geom_angle_site_symmetry_3
_geom_angle_publ_flag
C5 C1 C2 106.0(9) . . ?
C5 C1 C21 127.4(11) . . ?
C2 C1 C21 126.2(11) . . ?
C5 C1 Zr1 73.4(6) . . ?
C2 C1 Zr1 73.2(6) . . ?
C21 C1 Zr1 123.8(6) . . ?
C3 C2 C1 109.3(9) . . ?
C3 C2 C22 125.9(11) . . ?
C1 C2 C22 124.6(11) . . ?
C3 C2 Zr1 74.5(6) . . ?
C1 C2 Zr1 74.3(6) . . ?
C22 C2 Zr1 119.7(7) . . ?
C4 C3 C2 106.6(9) . . ?
C4 C3 C23 125.9(11) . . ?
C2 C3 C23 127.0(11) . . ?
C4 C3 Zr1 75.4(6) . . ?
C2 C3 Zr1 73.2(5) . . ?
C23 C3 Zr1 123.2(8) . . ?
C5 C4 C3 108.5(9) . . ?
C5 C4 C24 125.9(11) . . ?
C3 C4 C24 123.7(11) . . ?
C5 C4 Zr1 72.2(5) . . ?
C3 C4 Zr1 72.7(6) . . ?
C24 C4 Zr1 133.5(9) . . ?
C4 C5 C1 109.5(9) . . ?
C4 C5 C25 125.3(10) . . ?
C1 C5 C25 124.8(11) . . ?
C4 C5 Zr1 76.2(6) . . ?
C1 C5 Zr1 74.5(5) . . ?
C25 C5 Zr1 122.2(7) . . ?
C10 C6 C7 108.0(8) . . ?
C10 C6 C26 127.4(9) . . ?
C7 C6 C26 124.0(10) . . ?
C10 C6 Zr1 73.6(5) . . ?
C7 C6 Zr1 73.5(5) . . ?
C26 C6 Zr1 125.4(7) . . ?
C8 C7 C6 106.5(9) . . ?
C8 C7 C27 126.1(10) . . ?
C6 C7 C27 127.0(9) . . ?
C8 C7 Zr1 73.3(6) . . ?
C6 C7 Zr1 74.1(5) . . ?
C27 C7 Zr1 123.2(7) . . ?
C7 C8 C9 110.0(9) . . ?
C7 C8 C28 124.2(11) . . ?
C9 C8 C28 125.6(11) . . ?
C7 C8 Zr1 74.9(6) . . ?
C9 C8 Zr1 73.2(6) . . ?
C28 C8 Zr1 122.1(7) . . ?
C8 C9 C10 106.7(9) . . ?
C8 C9 C29 124.0(12) . . ?
C10 C9 C29 128.9(12) . . ?
C8 C9 Zr1 74.7(6) . . ?
C10 C9 Zr1 75.0(6) . . ?
C29 C9 Zr1 121.6(8) . . ?
C6 C10 C9 108.7(9) . . ?
C6 C10 C30 124.4(11) . . ?
C9 C10 C30 124.4(11) . . ?
C6 C10 Zr1 74.7(5) . . ?
C9 C10 Zr1 72.6(5) . . ?
C30 C10 Zr1 133.0(8) . . ?
C15 C11 C12 107.8(8) . . ?
C15 C11 C31 124.9(9) . . ?
C12 C11 C31 125.0(9) . . ?
C15 C11 Zr2 72.9(5) . . ?
C12 C11 Zr2 72.4(5) . . ?
C31 C11 Zr2 134.0(6) . . ?
C13 C12 C11 107.7(9) . . ?
C13 C12 C32 126.2(9) . . ?
C11 C12 C32 125.8(9) . . ?
C13 C12 Zr2 74.9(5) . . ?
C11 C12 Zr2 75.0(5) . . ?
C32 C12 Zr2 120.9(7) . . ?
C14 C13 C12 107.1(8) . . ?
C14 C13 C33 126.6(9) . . ?
C12 C13 C33 126.1(10) . . ?
C14 C13 Zr2 73.0(5) . . ?
C12 C13 Zr2 72.5(5) . . ?
C33 C13 Zr2 123.6(7) . . ?
C15 C14 C13 109.2(8) . . ?
C15 C14 C34 127.4(10) . . ?
C13 C14 C34 123.1(9) . . ?
C15 C14 Zr2 73.9(5) . . ?
C13 C14 Zr2 75.0(6) . . ?
C34 C14 Zr2 122.6(6) . . ?
C14 C15 C11 108.1(9) . . ?
C14 C15 C35 124.9(9) . . ?
C11 C15 C35 126.8(9) . . ?
C14 C15 Zr2 73.9(5) . . ?
C11 C15 Zr2 75.1(5) . . ?
C35 C15 Zr2 121.4(7) . . ?
C17 C16 C20 109.2(9) . . ?
C17 C16 C36 125.9(11) . . ?
C20 C16 C36 124.8(11) . . ?
C17 C16 Zr2 73.3(5) . . ?
C20 C16 Zr2 74.2(6) . . ?
C36 C16 Zr2 122.2(7) . . ?
C16 C17 C18 108.3(9) . . ?
C16 C17 C37 125.7(10) . . ?
C18 C17 C37 125.9(10) . . ?
C16 C17 Zr2 74.4(5) . . ?
C18 C17 Zr2 75.2(6) . . ?
C37 C17 Zr2 119.9(6) . . ?
C17 C18 C19 106.4(9) . . ?
C17 C18 C38 125.7(11) . . ?
C19 C18 C38 127.8(11) . . ?
C17 C18 Zr2 72.4(5) . . ?
C19 C18 Zr2 74.0(6) . . ?
C38 C18 Zr2 120.9(7) . . ?
C20 C19 C18 110.3(9) . . ?
C20 C19 C39 125.6(12) . . ?
C18 C19 C39 123.4(12) . . ?
C20 C19 Zr2 73.4(6) . . ?
C18 C19 Zr2 73.9(5) . . ?
C39 C19 Zr2 127.0(7) . . ?
C19 C20 C16 105.7(9) . . ?
C19 C20 C40 129.7(11) . . ?
C16 C20 C40 123.4(11) . . ?
C19 C20 Zr2 74.5(6) . . ?
C16 C20 Zr2 73.3(5) . . ?
C40 C20 Zr2 126.8(8) . . ?
C1 C21 C41 111.4(10) . . ?
C6 C26 C42 111.9(9) . . ?
C11 C31 C43 108.7(8) . . ?
C16 C36 C44 112.1(10) . . ?
O1 C45 O2 118.3(8) . . ?
O1 C45 C46 122.9(8) . . ?
O2 C45 C46 118.9(8) . . ?
O1 C45 Zr1 60.0(5) . . ?
O2 C45 Zr1 58.2(4) . . ?
C46 C45 Zr1 176.7(7) . . ?
C45 C46 S1 112.2(6) . . ?
O4 C47 O3 121.7(9) . . ?
O4 C47 C48 121.9(9) . . ?
O3 C47 C48 116.5(8) . . ?
C47 C48 S2 110.1(6) . . ?
O5 C49 O6 122.4(8) . . ?
O5 C49 C50 122.6(8) . . ?
O6 C49 C50 115.1(8) . . ?
C49 C50 S3 111.6(6) . . ?
O8 C51 O7 124.5(8) . . ?
O8 C51 C52 124.3(8) . . ?
O7 C51 C52 111.3(8) . . ?
C51 C52 S4 118.5(6) . . ?
C53B C53A P1 114.3(8) . . ?
C53C C53B C53A 118.9(11) . . ?
C53B C53C C53D 111.4(13) . . ?
C54B C54A P1 116.6(7) . . ?
C54C C54B C54A 112.8(10) . . ?
C54D C54C C54B 115.4(12) . . ?
C55B C55A P1 115.3(7) . . ?
C55A C55B C55C 112.2(10) . . ?
C55D C55C C55B 120(2) . . ?
C56B C56A P2 116.8(8) . . ?
C56C C56B C56A 112.2(11) . . ?
C56D C56C C56B 110(3) . . ?
C57B C57A P2 116.8(8) . . ?
C57C C57B C57A 112.5(17) . . ?
C57B C57C C57D 104(3) . . ?
C58B C58A P2 113.6(6) . . ?
C58C C58B C58A 114.0(8) . . ?
C58D C58C C58B 113.1(10) . . ?
C45 O1 Zr1 91.8(5) . . ?
C45 O2 Zr1 93.0(5) . . ?
C47 O3 Zr1 168.1(6) . . ?
C49 O6 Zr2 161.9(6) . . ?
C51 O7 Zr2 146.9(6) . . ?
C53A P1 C54A 103.0(5) . . ?
C53A P1 C55A 103.1(5) . . ?
C54A P1 C55A 105.9(5) . . ?
C53A P1 Pd1 112.9(4) . . ?
C54A P1 Pd1 112.5(3) . . ?
C55A P1 Pd1 118.0(4) . . ?
C58A P2 C57A 103.1(4) . . ?
C58A P2 C56A 105.0(5) . . ?
C57A P2 C56A 106.4(5) . . ?
C58A P2 Pd2 114.8(3) . . ?
C57A P2 Pd2 112.9(4) . . ?
C56A P2 Pd2 113.7(3) . . ?
P1 Pd1 S1 84.96(9) . . ?
P1 Pd1 S2 97.15(8) . 2_676 ?
S1 Pd1 S2 177.77(8) . 2_676 ?
P1 Pd1 S4 176.85(9) . . ?
S1 Pd1 S4 95.63(8) . . ?
S2 Pd1 S4 82.31(8) 2_676 . ?
P1 Pd1 Pd2 128.13(7) . . ?
S1 Pd1 Pd2 131.04(6) . . ?
S2 Pd1 Pd2 47.92(5) 2_676 . ?
S4 Pd1 Pd2 49.46(5) . . ?
P2 Pd2 S2 96.22(8) . 2_676 ?
P2 Pd2 S3 85.92(9) . . ?
S2 Pd2 S3 173.07(8) 2_676 . ?
P2 Pd2 S4 174.63(9) . . ?
S2 Pd2 S4 81.72(7) 2_676 . ?
S3 Pd2 S4 96.69(8) . . ?
P2 Pd2 Pd1 132.92(7) . . ?
S2 Pd2 Pd1 48.15(5) 2_676 . ?
S3 Pd2 Pd1 126.23(6) . . ?
S4 Pd2 Pd1 48.47(5) . . ?
C46 S1 Pd1 99.6(3) . . ?
C48 S2 Pd2 107.3(3) . 2_676 ?
C48 S2 Pd1 102.3(3) . 2_676 ?
Pd2 S2 Pd1 83.93(7) 2_676 2_676 ?
C50 S3 Pd2 100.4(3) . . ?
C52 S4 Pd1 107.9(3) . . ?
C52 S4 Pd2 106.4(3) . . ?
Pd1 S4 Pd2 82.07(7) . . ?
O3 Zr1 O2 78.4(2) . . ?
O3 Zr1 O1 135.4(2) . . ?
O2 Zr1 O1 57.0(2) . . ?
O3 Zr1 C9 82.0(3) . . ?
O2 Zr1 C9 129.3(3) . . ?
O1 Zr1 C9 123.6(3) . . ?
O3 Zr1 C2 77.7(3) . . ?
O2 Zr1 C2 88.1(3) . . ?
O1 Zr1 C2 100.6(3) . . ?
C9 Zr1 C2 132.2(3) . . ?
O3 Zr1 C5 126.6(3) . . ?
O2 Zr1 C5 114.2(3) . . ?
O1 Zr1 C5 78.7(3) . . ?
C9 Zr1 C5 115.0(4) . . ?
C2 Zr1 C5 52.9(3) . . ?
O3 Zr1 C8 73.4(3) . . ?
O2 Zr1 C8 97.2(3) . . ?
O1 Zr1 C8 108.0(3) . . ?
C9 Zr1 C8 32.1(3) . . ?
C2 Zr1 C8 148.8(3) . . ?
C5 Zr1 C8 144.7(3) . . ?
O3 Zr1 C1 108.8(3) . . ?
O2 Zr1 C1 85.6(3) . . ?
O1 Zr1 C1 72.2(3) . . ?
C9 Zr1 C1 145.1(4) . . ?
C2 Zr1 C1 32.5(3) . . ?
C5 Zr1 C1 32.1(3) . . ?
C8 Zr1 C1 176.8(3) . . ?
O3 Zr1 C3 74.7(3) . . ?
O2 Zr1 C3 118.1(3) . . ?
O1 Zr1 C3 125.8(3) . . ?
C9 Zr1 C3 100.6(4) . . ?
C2 Zr1 C3 32.2(3) . . ?
C5 Zr1 C3 53.2(3) . . ?
C8 Zr1 C3 125.4(4) . . ?
C1 Zr1 C3 53.9(3) . . ?
O3 Zr1 C10 114.3(3) . . ?
O2 Zr1 C10 135.7(3) . . ?
O1 Zr1 C10 98.3(3) . . ?
C9 Zr1 C10 32.4(4) . . ?
C2 Zr1 C10 135.2(3) . . ?
C5 Zr1 C10 92.3(3) . . ?
C8 Zr1 C10 52.7(3) . . ?
C1 Zr1 C10 124.1(3) . . ?
C3 Zr1 C10 106.2(4) . . ?
O3 Zr1 C7 98.7(3) . . ?
O2 Zr1 C7 83.8(3) . . ?
O1 Zr1 C7 76.5(3) . . ?
C9 Zr1 C7 53.7(3) . . ?
C2 Zr1 C7 171.7(3) . . ?
C5 Zr1 C7 132.9(3) . . ?
C8 Zr1 C7 31.8(3) . . ?
C1 Zr1 C7 147.8(3) . . ?
C3 Zr1 C7 154.3(3) . . ?
C10 Zr1 C7 53.1(3) . . ?
O3 Zr1 C6 126.1(3) . . ?
O2 Zr1 C6 105.6(3) . . ?
O1 Zr1 C6 70.6(3) . . ?
C9 Zr1 C6 53.4(3) . . ?
C2 Zr1 C6 154.1(3) . . ?
C5 Zr1 C6 101.2(3) . . ?
C8 Zr1 C6 52.7(3) . . ?
C1 Zr1 C6 125.1(3) . . ?
C3 Zr1 C6 135.3(3) . . ?
C10 Zr1 C6 31.6(3) . . ?
C7 Zr1 C6 32.4(3) . . ?
O6 Zr2 O7 97.6(2) . . ?
O6 Zr2 C17 87.2(3) . . ?
O7 Zr2 C17 82.4(3) . . ?
O6 Zr2 C16 77.0(3) . . ?
O7 Zr2 C16 114.0(3) . . ?
C17 Zr2 C16 32.3(3) . . ?
O6 Zr2 C12 131.2(3) . . ?
O7 Zr2 C12 88.3(3) . . ?
C17 Zr2 C12 141.4(3) . . ?
C16 Zr2 C12 143.1(3) . . ?
O6 Zr2 C15 87.5(3) . . ?
O7 Zr2 C15 128.8(3) . . ?
C17 Zr2 C15 148.8(3) . . ?
C16 Zr2 C15 116.8(3) . . ?
C12 Zr2 C15 53.7(3) . . ?
O6 Zr2 C20 101.5(3) . . ?
O7 Zr2 C20 131.0(3) . . ?
C17 Zr2 C20 54.2(3) . . ?
C16 Zr2 C20 32.5(3) . . ?
C12 Zr2 C20 110.7(3) . . ?
C15 Zr2 C20 97.0(3) . . ?
O6 Zr2 C14 77.8(3) . . ?
O7 Zr2 C14 99.2(3) . . ?
C17 Zr2 C14 165.0(3) . . ?
C16 Zr2 C14 140.4(3) . . ?
C12 Zr2 C14 53.5(3) . . ?
C15 Zr2 C14 32.2(3) . . ?
C20 Zr2 C14 128.8(3) . . ?
O6 Zr2 C18 119.5(3) . . ?
O7 Zr2 C18 77.2(3) . . ?
C17 Zr2 C18 32.4(3) . . ?
C16 Zr2 C18 53.4(3) . . ?
C12 Zr2 C18 109.1(3) . . ?
C15 Zr2 C18 141.9(3) . . ?
C20 Zr2 C18 54.1(3) . . ?
C14 Zr2 C18 162.5(3) . . ?
O6 Zr2 C19 129.5(3) . . ?
O7 Zr2 C19 105.2(3) . . ?
C17 Zr2 C19 53.0(3) . . ?
C16 Zr2 C19 52.6(3) . . ?
C12 Zr2 C19 94.5(3) . . ?
C15 Zr2 C19 110.1(3) . . ?
C20 Zr2 C19 32.1(3) . . ?
C14 Zr2 C19 139.0(3) . . ?
C18 Zr2 C19 32.2(3) . . ?
O6 Zr2 C13 102.4(3) . . ?
O7 Zr2 C13 75.8(3) . . ?
C17 Zr2 C13 157.1(3) . . ?
C16 Zr2 C13 170.2(3) . . ?
C12 Zr2 C13 32.5(3) . . ?
C15 Zr2 C13 53.5(3) . . ?
C20 Zr2 C13 140.6(3) . . ?
C14 Zr2 C13 32.1(3) . . ?
C18 Zr2 C13 132.4(3) . . ?
C19 Zr2 C13 126.5(3) . . ?
O6 Zr2 C11 119.3(3) . . ?
O7 Zr2 C11 120.9(3) . . ?
C17 Zr2 C11 138.3(3) . . ?
C16 Zr2 C11 118.1(3) . . ?
C12 Zr2 C11 32.6(3) . . ?
C15 Zr2 C11 32.0(3) . . ?
C20 Zr2 C11 87.4(3) . . ?
C14 Zr2 C11 53.0(3) . . ?
C18 Zr2 C11 113.9(3) . . ?
C19 Zr2 C11 86.1(3) . . ?
C13 Zr2 C11 53.5(3) . . ?

loop_
_geom_bond_atom_site_label_1
_geom_bond_atom_site_label_2
_geom_bond_distance
_geom_bond_site_symmetry_2
_geom_bond_publ_flag
C1 C5 1.415(14) . ?
C1 C2 1.431(15) . ?
C1 C21 1.499(15) . ?
C1 Zr1 2.567(10) . ?
C2 C3 1.422(14) . ?
C2 C22 1.531(15) . ?
C2 Zr1 2.552(10) . ?
C3 C4 1.420(14) . ?
C3 C23 1.514(15) . ?
C3 Zr1 2.569(10) . ?
C4 C5 1.405(15) . ?
C4 C24 1.515(15) . ?
C4 Zr1 2.604(10) . ?
C5 C25 1.540(15) . ?
C5 Zr1 2.553(10) . ?
C6 C10 1.405(14) . ?
C6 C7 1.440(13) . ?
C6 C26 1.490(13) . ?
C6 Zr1 2.584(8) . ?
C7 C8 1.407(14) . ?
C7 C27 1.474(14) . ?
C7 Zr1 2.577(10) . ?
C8 C9 1.411(15) . ?
C8 C28 1.524(15) . ?
C8 Zr1 2.557(10) . ?
C9 C10 1.425(16) . ?
C9 C29 1.518(15) . ?
C9 Zr1 2.538(9) . ?
C10 C30 1.500(15) . ?
C10 Zr1 2.570(10) . ?
C11 C15 1.403(13) . ?
C11 C12 1.427(14) . ?
C11 C31 1.519(12) . ?
C11 Zr2 2.561(9) . ?
C12 C13 1.424(13) . ?
C12 C32 1.501(14) . ?
C12 Zr2 2.527(9) . ?
C13 C14 1.407(14) . ?
C13 C33 1.490(14) . ?
C13 Zr2 2.558(9) . ?
C14 C15 1.405(13) . ?
C14 C34 1.505(14) . ?
C14 Zr2 2.533(9) . ?
C15 C35 1.522(14) . ?
C15 Zr2 2.533(9) . ?
C16 C17 1.401(14) . ?
C16 C20 1.416(14) . ?
C16 C36 1.510(15) . ?
C16 Zr2 2.524(9) . ?
C17 C18 1.410(14) . ?
C17 C37 1.514(14) . ?
C17 Zr2 2.510(9) . ?
C18 C19 1.411(15) . ?
C18 C38 1.513(15) . ?
C18 Zr2 2.547(10) . ?
C19 C20 1.404(15) . ?
C19 C39 1.529(14) . ?
C19 Zr2 2.548(9) . ?
C20 C40 1.486(15) . ?
C20 Zr2 2.534(9) . ?
C21 C41 1.524(17) . ?
C26 C42 1.528(15) . ?
C31 C43 1.536(15) . ?
C36 C44 1.582(15) . ?
C45 O1 1.254(10) . ?
C45 O2 1.283(10) . ?
C45 C46 1.515(12) . ?
C45 Zr1 2.657(9) . ?
C46 S1 1.819(9) . ?
C47 O4 1.224(11) . ?
C47 O3 1.287(10) . ?
C47 C48 1.501(13) . ?
C48 S2 1.842(9) . ?
C49 O5 1.208(11) . ?
C49 O6 1.322(10) . ?
C49 C50 1.520(12) . ?
C50 S3 1.842(10) . ?
C51 O8 1.217(11) . ?
C51 O7 1.318(11) . ?
C51 C52 1.504(12) . ?
C52 S4 1.816(8) . ?
C53A C53B 1.514(16) . ?
C53A P1 1.802(10) . ?
C53B C53C 1.500(17) . ?
C53C C53D 1.57(2) . ?
C54A C54B 1.545(14) . ?
C54A P1 1.826(10) . ?
C54B C54C 1.534(15) . ?
C54C C54D 1.45(2) . ?
C55A C55B 1.512(14) . ?
C55A P1 1.836(10) . ?
C55B C55C 1.524(18) . ?
C55C C55D 1.35(3) . ?
C56A C56B 1.521(13) . ?
C56A P2 1.831(10) . ?
C56B C56C 1.513(16) . ?
C56C C56D 1.47(3) . ?
C57A C57B 1.516(14) . ?
C57A P2 1.814(10) . ?
C57B C57C 1.49(2) . ?
C57C C57D 1.49(2) . ?
C57F C57G 1.50(2) . ?
C58A C58B 1.545(13) . ?
C58A P2 1.808(10) . ?
C58B C58C 1.514(14) . ?
C58C C58D 1.493(17) . ?
O1 Zr1 2.303(6) . ?
O2 Zr1 2.262(6) . ?
O3 Zr1 2.073(6) . ?
O6 Zr2 2.020(6) . ?
O7 Zr2 2.035(6) . ?
P1 Pd1 2.268(2) . ?
P2 Pd2 2.271(2) . ?
Pd1 S1 2.338(2) . ?
Pd1 S2 2.353(2) 2_676 ?
Pd1 S4 2.374(2) . ?
Pd1 Pd2 3.1412(10) . ?
Pd2 S2 2.345(2) 2_676 ?
Pd2 S3 2.349(2) . ?
Pd2 S4 2.410(2) . ?
S2 Pd2 2.345(2) 2_676 ?
S2 Pd1 2.353(2) 2_676 ?
